data_9017396
loop_
_publ_author_name
'Ohashi, Y.'
'Finger LW'

_publ_section_title
;
 Refinement of the crystal structure of sanidine at 25 and 400C
 Note: T = 25 C
;
_journal_name_full 'Carnegie Institution of Washington: Yearbook'
_journal_page_first 539
_journal_page_last 544
_journal_volume 73
_journal_year 1974
_chemical_compound_source 'Laacher See, Eifel District, Germany'
_chemical_formula_sum 'Al K0.86 Na0.14 O8 Si3'
_chemical_name_mineral Sanidine
_space_group_IT_number 12
_space_group_name_Hall '-C 2y'
_space_group_name_H-M_alt 'C 1 2/m 1'
_symmetry_space_group_name_H-M 'C 1 2/m 1'
_cell_angle_alpha 90
_cell_angle_beta 115.980
_cell_angle_gamma 90
_cell_formula_units_Z 4
_cell_length_a 8.543
_cell_length_b 13.021
_cell_length_c 7.183
_cell_volume 718.282
_database_code_amcsd 0020564
_diffrn_ambient_temperature 298.15
_exptl_crystal_density_diffrn 2.553
_cod_data_source_file inputs/fixed/downloads/14/14505.cif
_cod_data_source_block 14505
_cod_original_cell_volume 718.281
_cod_original_formula_sum '(K.86 Na.14) (Si3 Al) O8'
_cod_database_code 9017396

loop_
_space_group_symop_operation_xyz
x,y,z
1/2+x,1/2+y,z
x,-y,z
1/2+x,1/2-y,z
-x,y,-z
1/2-x,1/2+y,-z
-x,-y,-z
1/2-x,1/2-y,-z

loop_
_atom_site_label
_atom_site_fract_x
_atom_site_fract_y
_atom_site_fract_z
_atom_site_occupancy
_atom_site_U_iso_or_equiv
_atom_site_type_symbol
_atom_site_attached_hydrogens
K 0.28400 0.00000 0.13710 0.86000 0.02723 K 0
Na 0.28400 0.00000 0.13710 0.14000 0.02723 Na 0
SiT1 0.00930 0.18440 0.22380 0.68000 0.01051 Si 0
AlT1 0.00930 0.18440 0.22380 0.32000 0.01051 Al 0
SiT2 0.70760 0.11770 0.34430 0.82000 0.01051 Si 0
AlT2 0.70760 0.11770 0.34430 0.18000 0.01051 Al 0
Oa1 0.00000 0.14610 0.00000 1.00000 0.02014 O 0
Oa2 0.63400 0.00000 0.28550 1.00000 0.02014 O 0
Ob 0.82770 0.14540 0.22780 1.00000 0.02305 O 0
Oc 0.03880 0.30980 0.25770 1.00000 0.01824 O 0
Od 0.18120 0.12640 0.40520 1.00000 0.01887 O 0

loop_
_cod_changelog_entry_id
_cod_changelog_entry_author
_cod_changelog_entry_date
_cod_changelog_entry_text
1
;cod-tools version 3.8.0
Id: cif_guess_AMCSD_atom_types 9581 2023-05-17 12:35:41Z saulius
;
2023-05-18T08:46:45+03:00
;Derived atom types and hydrogen counts
from atom names that follow the AMCSD naming convention
(Wat == water, O-H == hydroxyl).
;

loop_
_cod_related_entry_id
_cod_related_entry_database
_cod_related_entry_code
1 AMCSD 0020564
